data_7007231
loop_
_publ_author_name
'Farrell, David'
'Harding, Charles J.'
'McKee, Vickie'
'Nelson, Jane'

_publ_section_title
;
 Effect of methylation on the coordination of copper by small
 azacryptands; the role of geometrically constrained hydrogen bonding
 in stabilizing terminally coordinated oxygen species.
;
_journal_issue 26
_journal_name_full 'Dalton transactions (Cambridge, England : 2003)'
_journal_page_first 3204
_journal_page_last 3211
_journal_paper_doi 10.1039/b602003h
_journal_year 2006
_chemical_formula_sum 'C42 H65 B Cl2 N8 O9 Zn'
_chemical_formula_weight 973.10
_chemical_name_systematic
;
?
;
_space_group_IT_number 15
_symmetry_cell_setting monoclinic
_symmetry_space_group_name_Hall '-C 2yc'
_symmetry_space_group_name_H-M 'C 1 2/c 1'
_atom_sites_solution_hydrogens geom
_atom_sites_solution_primary direct
_atom_sites_solution_secondary difmap
_audit_creation_method SHELXL-97
_cell_angle_alpha 90.00
_cell_angle_beta 96.140(2)
_cell_angle_gamma 90.00
_cell_formula_units_Z 4
_cell_length_a 13.5719(5)
_cell_length_b 32.9185(7)
_cell_length_c 10.4070(4)
_cell_measurement_reflns_used 8192
_cell_measurement_temperature 150(2)
_cell_measurement_theta_max 25.0
_cell_measurement_theta_min 2.0
_cell_volume 4622.8(3)
_computing_cell_refinement 'local programs'
_computing_data_collection 'Bruker SMART'
_computing_data_reduction 'Bruker SHELXTL'
_computing_molecular_graphics 'Bruker SHELXTL'
_computing_publication_material 'Bruker SHELXTL'
_computing_structure_refinement 'SHELXL-97 (Sheldrick, 1997)'
_computing_structure_solution 'SHELXS-97 (Sheldrick, 1990)'
_diffrn_ambient_temperature 150(2)
_diffrn_measured_fraction_theta_full 0.995
_diffrn_measured_fraction_theta_max 0.995
_diffrn_measurement_device_type 'CCD area detector'
_diffrn_measurement_method '\w rotation with narrow frames'
_diffrn_radiation_monochromator 'Silicon 111'
_diffrn_radiation_source 'Daresbury SRS Station 9.8'
_diffrn_radiation_type Synchrotron
_diffrn_radiation_wavelength 0.69230
_diffrn_reflns_av_R_equivalents 0.0471
_diffrn_reflns_av_sigmaI/netI 0.0430
_diffrn_reflns_limit_h_max 18
_diffrn_reflns_limit_h_min -18
_diffrn_reflns_limit_k_max 43
_diffrn_reflns_limit_k_min -42
_diffrn_reflns_limit_l_max 13
_diffrn_reflns_limit_l_min -13
_diffrn_reflns_number 21556
_diffrn_reflns_theta_full 27.50
_diffrn_reflns_theta_max 27.50
_diffrn_reflns_theta_min 2.26
_diffrn_standards_number 0
_exptl_absorpt_coefficient_mu 0.709
_exptl_absorpt_correction_type none
_exptl_crystal_colour Colourless
_exptl_crystal_density_diffrn 1.398
_exptl_crystal_density_method 'not measured'
_exptl_crystal_description lath
_exptl_crystal_F_000 2056
_exptl_crystal_size_max 0.11
_exptl_crystal_size_mid 0.06
_exptl_crystal_size_min 0.02
_refine_diff_density_max 0.512
_refine_diff_density_min -0.386
_refine_diff_density_rms 0.056
_refine_ls_extinction_method none
_refine_ls_goodness_of_fit_ref 1.019
_refine_ls_hydrogen_treatment constr
_refine_ls_matrix_type full
_refine_ls_number_parameters 308
_refine_ls_number_reflns 5713
_refine_ls_number_restraints 0
_refine_ls_restrained_S_all 1.019
_refine_ls_R_factor_all 0.0615
_refine_ls_R_factor_gt 0.0471
_refine_ls_shift/su_max 0.000
_refine_ls_shift/su_mean 0.000
_refine_ls_structure_factor_coef Fsqd
_refine_ls_weighting_details 'calc w=1/[\s^2^(Fo^2^)+(0.0572P)^2^+4.3786P] where P=(Fo^2^+2Fc^2^)/3'
_refine_ls_weighting_scheme calc
_refine_ls_wR_factor_gt 0.1125
_refine_ls_wR_factor_ref 0.1164
_reflns_number_gt 4578
_reflns_number_total 5713
_reflns_threshold_expression >2sigma(I)
_cod_data_source_file b602003h.txt
_cod_data_source_block 5_(znrgtph)
_cod_depositor_comments
;
The following automatic conversions were performed:
'_symmetry_cell_setting' value 'Monoclinic' changed to 'monoclinic'
according to '/home/saulius/struct/CIF-dictionaries/cif_core.dic'
dictionary named 'cif_core.dic' version 2.4.1 from 2010-06-29.

Automatic conversion script
Id: cif_fix_enum 1527 2010-12-29 10:47:43Z saulius 
;
_cod_original_sg_symbol_H-M C2/c
_cod_database_code 7007231

loop_
_symmetry_equiv_pos_as_xyz
'x, y, z'
'-x, y, -z+1/2'
'x+1/2, y+1/2, z'
'-x+1/2, y+1/2, -z+1/2'
'-x, -y, -z'
'x, -y, z-1/2'
'-x+1/2, -y+1/2, -z'
'x+1/2, -y+1/2, z-1/2'

loop_
_atom_site_label
_atom_site_type_symbol
_atom_site_fract_x
_atom_site_fract_y
_atom_site_fract_z
_atom_site_U_iso_or_equiv
_atom_site_adp_type
_atom_site_occupancy
_atom_site_symmetry_multiplicity
_atom_site_calc_flag
_atom_site_refinement_flags
_atom_site_disorder_assembly
_atom_site_disorder_group
Zn Zn 0.41665(4) 0.140899(12) 0.81190(4) 0.01812(11) Uani 0.50 1 d P . .
N1 N 0.28004(12) 0.14050(5) 0.90066(15) 0.0275(3) Uani 1 1 d . . .
C1A C 0.19717(15) 0.13018(7) 0.8009(2) 0.0350(5) Uani 1 1 d . . .
H1A1 H 0.1730 0.1553 0.7553 0.042 Uiso 1 1 calc R . .
H1A2 H 0.1417 0.1185 0.8433 0.042 Uiso 1 1 calc R . .
C2A C 0.22969(15) 0.09977(7) 0.7029(2) 0.0350(5) Uani 1 1 d . . .
H2A1 H 0.2513 0.0742 0.7476 0.042 Uiso 1 1 calc R . .
H2A2 H 0.1730 0.0934 0.6380 0.042 Uiso 1 1 calc R . .
N2A N 0.31298(12) 0.11685(5) 0.63659(17) 0.0288(3) Uani 1 1 d . . .
C3A C 0.34448(15) 0.08745(7) 0.5386(2) 0.0356(5) Uani 1 1 d . . .
H3A1 H 0.2855 0.0797 0.4793 0.043 Uiso 1 1 calc R . .
H3A2 H 0.3698 0.0625 0.5841 0.043 Uiso 1 1 calc R . .
C1B C 0.26878(16) 0.18184(6) 0.9546(2) 0.0346(5) Uani 1 1 d . . .
H1B1 H 0.3068 0.1836 1.0410 0.041 Uiso 1 1 calc R . .
H1B2 H 0.1981 0.1868 0.9649 0.041 Uiso 1 1 calc R . .
C2B C 0.30550(15) 0.21434(6) 0.8667(2) 0.0322(4) Uani 1 1 d . . .
H2B1 H 0.2665 0.2129 0.7808 0.039 Uiso 1 1 calc R . .
H2B2 H 0.2951 0.2415 0.9037 0.039 Uiso 1 1 calc R . .
N2B N 0.41221(12) 0.20888(5) 0.85161(16) 0.0278(3) Uani 1 1 d . . .
C3B C 0.44412(15) 0.23845(6) 0.7551(2) 0.0318(4) Uani 1 1 d . . .
H3B1 H 0.4238 0.2661 0.7789 0.038 Uiso 1 1 calc R . .
H3B2 H 0.4091 0.2320 0.6692 0.038 Uiso 1 1 calc R . .
C1C C 0.29301(15) 0.10867(7) 1.00235(19) 0.0330(4) Uani 1 1 d . . .
H1C1 H 0.2789 0.0817 0.9625 0.040 Uiso 1 1 calc R . .
H1C2 H 0.2451 0.1134 1.0662 0.040 Uiso 1 1 calc R . .
C2C C 0.39812(15) 0.10894(7) 1.07135(18) 0.0324(4) Uani 1 1 d . . .
H2C1 H 0.4129 0.1360 1.1099 0.039 Uiso 1 1 calc R . .
H2C2 H 0.4033 0.0887 1.1421 0.039 Uiso 1 1 calc R . .
N2C N 0.47170(12) 0.09915(6) 0.97896(16) 0.0325(4) Uani 1 1 d . . .
C3C C 0.57633(16) 0.10349(7) 1.04143(19) 0.0353(5) Uani 1 1 d . . .
H3C1 H 0.5822 0.0889 1.1252 0.042 Uiso 1 1 calc R . .
H3C2 H 0.5895 0.1326 1.0599 0.042 Uiso 1 1 calc R . .
O1 O 0.5374(2) 0.13945(7) 0.7279(3) 0.0216(5) Uani 0.50 1 d P . .
B B 0.0000 0.10603(8) 1.2500 0.0203(5) Uani 1 2 d S . .
C11 C 0.06682(13) 0.07509(5) 1.16911(17) 0.0213(3) Uani 1 1 d . . .
C12 C 0.14757(14) 0.05381(5) 1.23413(19) 0.0274(4) Uani 1 1 d . . .
H12 H 0.1660 0.0595 1.3229 0.033 Uiso 1 1 calc R . .
C13 C 0.20183(16) 0.02462(6) 1.1736(2) 0.0354(5) Uani 1 1 d . . .
H13 H 0.2567 0.0115 1.2207 0.043 Uiso 1 1 calc R . .
C14 C 0.17515(16) 0.01489(6) 1.0442(2) 0.0371(5) Uani 1 1 d . . .
H14 H 0.2117 -0.0048 1.0024 0.045 Uiso 1 1 calc R . .
C15 C 0.09469(16) 0.03424(6) 0.9770(2) 0.0344(4) Uani 1 1 d . . .
H15 H 0.0752 0.0274 0.8893 0.041 Uiso 1 1 calc R . .
C16 C 0.04180(14) 0.06402(6) 1.03856(19) 0.0271(4) Uani 1 1 d . . .
H16 H -0.0126 0.0771 0.9906 0.033 Uiso 1 1 calc R . .
C21 C -0.06756(13) 0.13795(5) 1.15386(17) 0.0218(3) Uani 1 1 d . . .
C22 C -0.02468(15) 0.15849(6) 1.05409(19) 0.0292(4) Uani 1 1 d . . .
H22 H 0.0404 0.1510 1.0376 0.035 Uiso 1 1 calc R . .
C23 C -0.07282(18) 0.18919(6) 0.9785(2) 0.0361(5) Uani 1 1 d . . .
H23 H -0.0409 0.2017 0.9118 0.043 Uiso 1 1 calc R . .
C24 C -0.16777(17) 0.20136(6) 1.0013(2) 0.0364(5) Uani 1 1 d . . .
H24 H -0.2008 0.2224 0.9511 0.044 Uiso 1 1 calc R . .
C25 C -0.21385(15) 0.18223(6) 1.0989(2) 0.0326(4) Uani 1 1 d . . .
H25 H -0.2784 0.1904 1.1158 0.039 Uiso 1 1 calc R . .
C26 C -0.16454(14) 0.15082(5) 1.17238(19) 0.0265(4) Uani 1 1 d . . .
H26 H -0.1978 0.1378 1.2368 0.032 Uiso 1 1 calc R . .
Cl1 Cl 0.5000 0.223681(19) 0.2500 0.03033(16) Uani 1 2 d S . .
O11 O 0.47212(17) 0.19958(8) 0.3557(3) 0.0927(9) Uani 1 1 d . . .
O12 O 0.41733(12) 0.24851(5) 0.20054(18) 0.0509(4) Uani 1 1 d . . .
Cl2 Cl 0.50104(8) 0.00487(3) 0.79195(9) 0.0338(2) Uani 0.50 1 d P . .
O21 O 0.5565(3) -0.00824(10) 0.9107(4) 0.0483(8) Uani 0.50 1 d P . .
O22 O 0.57455(18) 0.02941(7) 0.7037(3) 0.0983(10) Uani 1 1 d . . .
O23 O 0.4729(3) -0.02930(9) 0.7108(4) 0.0546(10) Uani 0.50 1 d P . .
H3X H 0.2906 0.1403 0.5944 0.040 Uiso 1 1 d . . .
H3Z H 0.4636 0.0718 0.9511 0.040 Uiso 1 1 d . . .
H3Y H 0.4472 0.2145 0.9319 0.040 Uiso 1 1 d . . .

loop_
_atom_site_aniso_label
_atom_site_aniso_U_11
_atom_site_aniso_U_22
_atom_site_aniso_U_33
_atom_site_aniso_U_23
_atom_site_aniso_U_13
_atom_site_aniso_U_12
Zn 0.0179(2) 0.0202(2) 0.0166(2) 0.00062(15) 0.00315(16) -0.00021(16)
N1 0.0242(8) 0.0324(8) 0.0271(8) 0.0018(6) 0.0083(6) -0.0004(6)
C1A 0.0216(9) 0.0478(12) 0.0363(11) 0.0035(9) 0.0059(8) -0.0026(8)
C2A 0.0240(9) 0.0457(12) 0.0344(11) 0.0002(9) -0.0003(8) -0.0099(8)
N2A 0.0268(8) 0.0250(8) 0.0353(9) 0.0030(6) 0.0059(7) 0.0017(6)
C3A 0.0285(10) 0.0358(11) 0.0410(12) -0.0114(9) -0.0039(9) -0.0028(8)
C1B 0.0315(10) 0.0375(11) 0.0372(11) -0.0022(9) 0.0154(9) 0.0046(8)
C2B 0.0274(10) 0.0306(10) 0.0401(11) -0.0002(8) 0.0108(8) 0.0072(8)
N2B 0.0248(8) 0.0298(8) 0.0295(8) 0.0055(6) 0.0062(6) 0.0031(6)
C3B 0.0334(11) 0.0205(9) 0.0430(11) 0.0070(8) 0.0114(9) 0.0056(7)
C1C 0.0335(10) 0.0392(11) 0.0284(10) 0.0068(8) 0.0123(8) -0.0046(8)
C2C 0.0377(11) 0.0405(11) 0.0201(9) 0.0052(8) 0.0087(8) -0.0008(9)
N2C 0.0281(8) 0.0445(10) 0.0253(8) -0.0032(7) 0.0054(7) -0.0065(7)
C3C 0.0343(11) 0.0484(12) 0.0217(9) 0.0078(8) -0.0039(8) -0.0064(9)
O1 0.0213(12) 0.0253(13) 0.0189(12) -0.0013(10) 0.0053(11) -0.0007(10)
B 0.0189(12) 0.0197(12) 0.0226(13) 0.000 0.0035(10) 0.000
C11 0.0210(8) 0.0187(8) 0.0249(9) -0.0006(6) 0.0050(7) -0.0023(6)
C12 0.0278(9) 0.0238(8) 0.0301(10) 0.0001(7) 0.0013(7) 0.0009(7)
C13 0.0291(10) 0.0238(9) 0.0536(13) 0.0024(9) 0.0052(9) 0.0068(8)
C14 0.0360(11) 0.0231(9) 0.0548(14) -0.0111(9) 0.0168(10) 0.0015(8)
C15 0.0366(11) 0.0333(10) 0.0351(11) -0.0127(8) 0.0113(9) -0.0069(8)
C16 0.0229(9) 0.0295(9) 0.0292(10) -0.0039(7) 0.0035(7) -0.0002(7)
C21 0.0232(8) 0.0197(8) 0.0223(8) -0.0016(6) 0.0017(6) -0.0005(6)
C22 0.0328(10) 0.0269(9) 0.0285(10) 0.0041(7) 0.0058(8) 0.0007(8)
C23 0.0525(13) 0.0268(9) 0.0286(10) 0.0065(8) 0.0024(9) -0.0034(9)
C24 0.0515(13) 0.0200(9) 0.0338(11) -0.0001(8) -0.0140(9) 0.0047(8)
C25 0.0284(10) 0.0246(9) 0.0426(12) -0.0087(8) -0.0058(8) 0.0048(7)
C26 0.0260(9) 0.0235(8) 0.0301(10) -0.0024(7) 0.0029(7) 0.0006(7)
Cl1 0.0259(3) 0.0213(3) 0.0450(4) 0.000 0.0094(3) 0.000
O11 0.0572(13) 0.0968(17) 0.126(2) 0.0796(16) 0.0188(13) -0.0039(12)
O12 0.0365(9) 0.0494(10) 0.0639(12) 0.0054(8) -0.0086(8) 0.0091(7)
Cl2 0.0369(5) 0.0216(4) 0.0415(6) 0.0005(3) -0.0025(6) -0.0015(4)
O21 0.0491(19) 0.0420(18) 0.052(2) 0.0204(15) -0.0025(16) -0.0003(15)
O22 0.0836(16) 0.0580(13) 0.138(2) 0.0481(14) -0.0591(16) -0.0352(12)
O23 0.064(3) 0.0306(15) 0.070(3) -0.0193(16) 0.0078(18) -0.0108(15)

loop_
_atom_type_symbol
_atom_type_description
_atom_type_scat_dispersion_real
_atom_type_scat_dispersion_imag
_atom_type_scat_source
C C 0.0033 0.0016 'International Tables Vol C Tables 4.2.6.8 and 6.1.1.4'
H H 0.0000 0.0000 'International Tables Vol C Tables 4.2.6.8 and 6.1.1.4'
B B 0.0013 0.0007 'International Tables Vol C Tables 4.2.6.8 and 6.1.1.4'
N N 0.0061 0.0033 'International Tables Vol C Tables 4.2.6.8 and 6.1.1.4'
O O 0.0106 0.0060 'International Tables Vol C Tables 4.2.6.8 and 6.1.1.4'
Cl Cl 0.1484 0.1585 'International Tables Vol C Tables 4.2.6.8 and 6.1.1.4'
Zn Zn 0.2839 1.4301 'International Tables Vol C Tables 4.2.6.8 and 6.1.1.4'

loop_
_geom_angle_atom_site_label_1
_geom_angle_atom_site_label_2
_geom_angle_atom_site_label_3
_geom_angle
_geom_angle_site_symmetry_1
_geom_angle_site_symmetry_3
_geom_angle_publ_flag
O1 Zn O1 5.4(2) 2_656 . ?
O1 Zn N1 172.47(19) 2_656 . ?
O1 Zn N1 177.71(9) . . y
O1 Zn N2B 101.15(19) 2_656 . ?
O1 Zn N2B 98.40(9) . . y
N1 Zn N2B 83.55(6) . . y
O1 Zn N2C 98.72(19) 2_656 . ?
O1 Zn N2C 96.04(8) . . y
N1 Zn N2C 84.05(6) . . y
N2B Zn N2C 117.84(6) . . y
O1 Zn N2A 90.76(19) 2_656 . ?
O1 Zn N2A 96.19(8) . . y
N1 Zn N2A 81.83(6) . . y
N2B Zn N2A 116.89(6) . . y
N2C Zn N2A 121.05(6) . . y
O1 Zn Zn 5.00(19) 2_656 2_656 ?
O1 Zn Zn 2.02(8) . 2_656 ?
N1 Zn Zn 177.08(5) . 2_656 ?
N2B Zn Zn 97.21(4) . 2_656 ?
N2C Zn Zn 98.04(5) . 2_656 ?
N2A Zn Zn 95.32(4) . 2_656 ?
C1C N1 C1A 111.08(16) . . ?
C1C N1 C1B 112.69(16) . . ?
C1A N1 C1B 111.86(16) . . ?
C1C N1 Zn 105.51(11) . . ?
C1A N1 Zn 108.83(12) . . ?
C1B N1 Zn 106.48(11) . . ?
N1 C1A C2A 111.42(16) . . ?
N2A C2A C1A 110.38(17) . . ?
C2A N2A C3A 110.82(16) . . ?
C2A N2A Zn 100.97(12) . . ?
C3A N2A Zn 124.15(12) . . ?
N2A C3A C3C 114.65(17) . 2_656 ?
N1 C1B C2B 111.25(16) . . ?
N2B C2B C1B 111.32(16) . . ?
C2B N2B C3B 110.37(15) . . ?
C2B N2B Zn 100.56(11) . . ?
C3B N2B Zn 120.15(12) . . ?
N2B C3B C3B 113.98(18) . 2_656 ?
N1 C1C C2C 111.37(15) . . ?
N2C C2C C1C 110.57(16) . . ?
C2C N2C C3C 111.51(16) . . ?
C2C N2C Zn 100.01(12) . . ?
C3C N2C Zn 119.34(12) . . ?
N2C C3C C3A 114.81(17) . 2_656 ?
Zn O1 O1 170.9(4) 2_656 2_656 ?
Zn O1 Zn 173.0(3) 2_656 . ?
O1 O1 Zn 3.68(16) 2_656 . ?
C11 B C11 103.91(18) . 2_557 ?
C11 B C21 113.55(8) . 2_557 ?
C11 B C21 112.41(9) 2_557 2_557 ?
C11 B C21 112.41(9) . . ?
C11 B C21 113.55(8) 2_557 . ?
C21 B C21 101.37(18) 2_557 . ?
C12 C11 C16 115.32(16) . . ?
C12 C11 B 120.14(14) . . ?
C16 C11 B 124.07(14) . . ?
C13 C12 C11 122.95(18) . . ?
C14 C13 C12 119.82(19) . . ?
C15 C14 C13 119.38(18) . . ?
C14 C15 C16 120.14(19) . . ?
C15 C16 C11 122.35(18) . . ?
C26 C21 C22 114.72(16) . . ?
C26 C21 B 124.74(14) . . ?
C22 C21 B 120.08(14) . . ?
C23 C22 C21 123.63(19) . . ?
C24 C23 C22 119.76(19) . . ?
C23 C24 C25 119.19(18) . . ?
C24 C25 C26 120.02(19) . . ?
C25 C26 C21 122.65(18) . . ?
O12 Cl1 O12 110.72(15) . 2_655 ?
O12 Cl1 O11 109.15(12) . . ?
O12 Cl1 O11 107.38(14) 2_655 . ?
O12 Cl1 O11 107.38(14) . 2_655 ?
O12 Cl1 O11 109.15(12) 2_655 2_655 ?
O11 Cl1 O11 113.1(3) . 2_655 ?
Cl2 Cl2 O23 87.3(2) 2_656 2_656 ?
Cl2 Cl2 O22 95.33(18) 2_656 2_656 ?
O23 Cl2 O22 145.7(2) 2_656 2_656 ?
Cl2 Cl2 O23 55.33(17) 2_656 . ?
O23 Cl2 O23 45.5(3) 2_656 . ?
O22 Cl2 O23 110.12(19) 2_656 . ?
Cl2 Cl2 O21 144.8(2) 2_656 . ?
O23 Cl2 O21 66.8(2) 2_656 . ?
O22 Cl2 O21 119.6(2) 2_656 . ?
O23 Cl2 O21 110.6(2) . . ?
Cl2 Cl2 O22 52.74(13) 2_656 . ?
O23 Cl2 O22 104.7(2) 2_656 . ?
O22 Cl2 O22 104.0(2) 2_656 . ?
O23 Cl2 O22 101.3(2) . . ?
O21 Cl2 O22 109.55(17) . . ?
Cl2 O21 O23 47.99(17) . 2_656 ?
Cl2 O22 Cl2 31.92(10) 2_656 . ?
O23 O23 Cl2 80.2(2) 2_656 2_656 ?
O23 O23 Cl2 54.23(18) 2_656 . ?
Cl2 O23 Cl2 37.34(12) 2_656 . ?
O23 O23 O21 141.8(4) 2_656 2_656 ?
Cl2 O23 O21 65.2(2) 2_656 2_656 ?
Cl2 O23 O21 99.7(2) . 2_656 ?

loop_
_geom_bond_atom_site_label_1
_geom_bond_atom_site_label_2
_geom_bond_distance
_geom_bond_site_symmetry_2
_geom_bond_publ_flag
Zn O1 0.786(3) 2_656 ?
Zn O1 1.939(4) . y
Zn N1 2.1581(16) . y
Zn N2B 2.2775(17) . y
Zn N2C 2.2785(18) . y
Zn N2A 2.3208(18) . y
Zn Zn 2.7205(10) 2_656 ?
N1 C1C 1.486(2) . ?
N1 C1A 1.486(3) . ?
N1 C1B 1.486(3) . ?
C1A C2A 1.527(3) . ?
C2A N2A 1.495(2) . ?
N2A C3A 1.501(3) . ?
C3A C3C 1.523(3) 2_656 ?
C1B C2B 1.525(3) . ?
C2B N2B 1.484(2) . ?
N2B C3B 1.496(2) . ?
C3B C3B 1.532(4) 2_656 ?
C1C C2C 1.527(3) . ?
C2C N2C 1.494(2) . ?
N2C C3C 1.504(3) . ?
C3C C3A 1.523(3) 2_656 ?
O1 Zn 0.786(3) 2_656 ?
O1 O1 1.159(7) 2_656 ?
B C11 1.653(2) . ?
B C11 1.653(2) 2_557 ?
B C21 1.658(2) 2_557 ?
B C21 1.658(2) . ?
C11 C12 1.411(3) . ?
C11 C16 1.413(3) . ?
C12 C13 1.400(3) . ?
C13 C14 1.394(3) . ?
C14 C15 1.387(3) . ?
C15 C16 1.409(3) . ?
C21 C26 1.415(2) . ?
C21 C22 1.415(2) . ?
C22 C23 1.399(3) . ?
C23 C24 1.394(3) . ?
C24 C25 1.399(3) . ?
C25 C26 1.411(3) . ?
Cl1 O12 1.4382(16) . ?
Cl1 O12 1.4383(16) 2_655 ?
Cl1 O11 1.439(2) . ?
Cl1 O11 1.439(2) 2_655 ?
Cl2 Cl2 0.871(2) 2_656 ?
Cl2 O23 1.180(3) 2_656 ?
Cl2 O22 1.310(2) 2_656 ?
Cl2 O23 1.434(3) . ?
Cl2 O21 1.443(3) . ?
Cl2 O22 1.639(3) . ?
O21 O23 1.460(5) 2_656 ?
O22 Cl2 1.310(2) 2_656 ?
O23 O23 1.038(7) 2_656 ?
O23 Cl2 1.180(3) 2_656 ?
O23 O21 1.460(5) 2_656 ?

loop_
_geom_hbond_atom_site_label_D
_geom_hbond_atom_site_label_H
_geom_hbond_atom_site_label_A
_geom_hbond_distance_DH
_geom_hbond_distance_HA
_geom_hbond_distance_DA
_geom_hbond_angle_DHA
_geom_hbond_site_symmetry_A
N2C H3Z O22 0.95 2.15 3.004(3) 148.7 2_656
N2C H3Z O21 0.95 2.57 3.243(4) 128.1 5_657
N2B H3Y O11 0.93 2.41 3.289(3) 156.6 2_656
